data_7217267
loop_
_publ_author_name
'Galkina, Irina'
'Tufatullin, Artem'
'Krivolapov, Dmitry'
'Bakhtiyarova, Yuliya'
'Chubukaeva, Dinara'
'Stakheev, Vitaly'
'Galkin, Vladimir'
'Cherkasov, Rafael'
'B\"uchner, Bernd'
'Kataeva, Olga'

_publ_section_title
;
 Crystal structure of phosphonium carboxylate complexes. The role of the
 metal coordination geometry, ligand conformation and hydrogen bonding
;
_journal_issue 38
_journal_name_full CrystEngComm
_journal_page_first 9010
_journal_paper_doi 10.1039/C4CE01361A
_journal_volume 16
_journal_year 2014
_chemical_formula_moiety 'C22 H23 Cl2 O3 P Zn'
_chemical_formula_sum 'C22 H23 Cl2 O3 P Zn'
_chemical_formula_weight 502.64
_chemical_name_systematic
;
 ?
;
_space_group_IT_number 14
_symmetry_cell_setting monoclinic
_symmetry_Int_Tables_number 14
_symmetry_space_group_name_Hall '-P 2yn'
_symmetry_space_group_name_H-M 'P 1 21/n 1'
_atom_sites_solution_hydrogens geom
_atom_sites_solution_primary direct
_atom_sites_solution_secondary difmap
_audit_creation_method SHELXL-97
_cell_angle_alpha 90.00
_cell_angle_beta 91.139(2)
_cell_angle_gamma 90.00
_cell_formula_units_Z 4
_cell_length_a 9.565(1)
_cell_length_b 9.761(1)
_cell_length_c 23.907(3)
_cell_measurement_reflns_used 1267
_cell_measurement_temperature 296(2)
_cell_measurement_theta_max 27.92
_cell_measurement_theta_min 2.25
_cell_volume 2231.6(4)
_computing_cell_refinement 'APEX2  v2, 1-4  (Bruker AXS, 2005-2007)'
_computing_data_collection 'APEX2  v2, 1-4  (Bruker AXS, 2005-2007)'
_computing_data_reduction 'SAINT NT v6.0 (Bruker AXS, 2003)'
_computing_molecular_graphics 'ORTEP-3 for Windows (Farrugia, 1997), SCHAKAL (Keller, 1997)'
_computing_publication_material 'SHELXL97 (Sheldrick, 1997), WinGX (Farrugia 1999), enCIFer (Allen et al. 2004)'
_computing_structure_refinement 'SHELXL-97 (Sheldrick, 1997), WinGX (Farrugia 1999), PLATON (Spek 2005)'
_computing_structure_solution 'SHELXS-97 (Sheldrick, 2008), SIR2004 (Burla et al., 2005)'
_diffrn_ambient_temperature 296(2)
_diffrn_measured_fraction_theta_full 0.997
_diffrn_measured_fraction_theta_max 0.997
_diffrn_measurement_device 'Bruker Smart ApexII CCD'
_diffrn_measurement_device_type 'CCD area detector'
_diffrn_measurement_method \w-scan
_diffrn_radiation_monochromator graphite
_diffrn_radiation_source 'fine-focus sealed tube'
_diffrn_radiation_type MoK\a
_diffrn_radiation_wavelength 0.71073
_diffrn_reflns_av_R_equivalents 0.0201
_diffrn_reflns_av_sigmaI/netI 0.0152
_diffrn_reflns_limit_h_max 12
_diffrn_reflns_limit_h_min -12
_diffrn_reflns_limit_k_max 12
_diffrn_reflns_limit_k_min -12
_diffrn_reflns_limit_l_max 29
_diffrn_reflns_limit_l_min -30
_diffrn_reflns_number 23627
_diffrn_reflns_theta_full 27.00
_diffrn_reflns_theta_max 27.00
_diffrn_reflns_theta_min 2.25
_exptl_absorpt_coefficient_mu 1.432
_exptl_absorpt_correction_T_max 0.8357
_exptl_absorpt_correction_T_min 0.8032
_exptl_absorpt_correction_type multi-scan
_exptl_absorpt_process_details 'SADABS version 2.10 (Sheldrick,Bruker AXS Inc.)'
_exptl_crystal_colour colorless
_exptl_crystal_density_diffrn 1.496
_exptl_crystal_density_method 'not measured'
_exptl_crystal_description block
_exptl_crystal_F_000 1032
_exptl_crystal_size_max 0.16
_exptl_crystal_size_mid 0.13
_exptl_crystal_size_min 0.13
_refine_diff_density_max 0.571
_refine_diff_density_min -0.243
_refine_diff_density_rms 0.047
_refine_ls_extinction_method none
_refine_ls_goodness_of_fit_ref 1.047
_refine_ls_hydrogen_treatment constr
_refine_ls_matrix_type full
_refine_ls_number_parameters 262
_refine_ls_number_reflns 4872
_refine_ls_number_restraints 0
_refine_ls_restrained_S_all 1.047
_refine_ls_R_factor_all 0.0316
_refine_ls_R_factor_gt 0.0268
_refine_ls_shift/su_max 0.001
_refine_ls_shift/su_mean 0.000
_refine_ls_structure_factor_coef Fsqd
_refine_ls_weighting_details 'calc w=1/[\s^2^(Fo^2^)+(0.0385P)^2^+0.7773P] where P=(Fo^2^+2Fc^2^)/3'
_refine_ls_weighting_scheme calc
_refine_ls_wR_factor_gt 0.0705
_refine_ls_wR_factor_ref 0.0729
_reflns_number_gt 4302
_reflns_number_total 4872
_reflns_threshold_expression >2sigma(I)
_cod_data_source_file c4ce01361a2.cif
_cod_data_source_block shelxl
_cod_depositor_comments 'Adding full bibliography for 7217262--7217274.cif.'
_cod_original_sg_symbol_H-M 'P 21/n'
_cod_database_code 7217267

loop_
_symmetry_equiv_pos_as_xyz
'x, y, z'
'-x+1/2, y+1/2, -z+1/2'
'-x, -y, -z'
'x-1/2, -y-1/2, z-1/2'

loop_
_atom_site_label
_atom_site_type_symbol
_atom_site_fract_x
_atom_site_fract_y
_atom_site_fract_z
_atom_site_U_iso_or_equiv
_atom_site_adp_type
_atom_site_occupancy
_atom_site_symmetry_multiplicity
_atom_site_calc_flag
_atom_site_refinement_flags
Zn1 Zn 0.44488(2) 0.52893(2) 0.220078(8) 0.03589(7) Uani 1 1 d .
Cl1 Cl 0.48568(5) 0.73303(5) 0.26025(2) 0.04995(13) Uani 1 1 d .
O1 O 0.23792(14) 0.49946(13) 0.22110(6) 0.0464(3) Uani 1 1 d .
H1A H 0.1996 0.5693 0.2321 0.070 Uiso 1 1 d R
H1B H 0.2085 0.4295 0.2323 0.070 Uiso 1 1 d R
C1 C 0.49474(18) 0.26775(17) 0.26896(7) 0.0337(3) Uani 1 1 d .
Cl2 Cl 0.50921(6) 0.51836(5) 0.13039(2) 0.05102(13) Uani 1 1 d .
O2 O 0.53970(13) 0.38989(12) 0.26579(5) 0.0416(3) Uani 1 1 d .
C2 C 0.57652(19) 0.16982(17) 0.30727(7) 0.0384(4) Uani 1 1 d .
H2 H 0.5104 0.1190 0.3302 0.046 Uiso 1 1 calc R
O3 O 0.39190(15) 0.22307(14) 0.24343(6) 0.0514(3) Uani 1 1 d .
C5 C 0.6561(2) 0.0688(2) 0.27137(9) 0.0532(5) Uani 1 1 d .
H53 H 0.5916 0.0209 0.2471 0.080 Uiso 1 1 calc R
H51 H 0.7045 0.0042 0.2951 0.080 Uiso 1 1 calc R
H52 H 0.7225 0.1175 0.2493 0.080 Uiso 1 1 calc R
C4 C 0.6794(2) 0.2463(2) 0.34592(8) 0.0428(4) Uani 1 1 d .
H42 H 0.7300 0.3118 0.3235 0.051 Uiso 1 1 calc R
H41 H 0.7470 0.1806 0.3604 0.051 Uiso 1 1 calc R
P4 P 0.60677(5) 0.33709(4) 0.404593(18) 0.03377(10) Uani 1 1 d .
C6 C 0.42958(18) 0.39167(17) 0.39161(7) 0.0352(4) Uani 1 1 d .
C7 C 0.3982(2) 0.52872(18) 0.38243(8) 0.0420(4) Uani 1 1 d .
H7 H 0.4687 0.5942 0.3849 0.050 Uiso 1 1 calc R
C8 C 0.2626(2) 0.5685(2) 0.36957(9) 0.0530(5) Uani 1 1 d .
H8 H 0.2422 0.6605 0.3635 0.064 Uiso 1 1 calc R
C9 C 0.1580(2) 0.4720(3) 0.36577(9) 0.0558(5) Uani 1 1 d .
H9 H 0.0670 0.4989 0.3569 0.067 Uiso 1 1 calc R
C10 C 0.1876(2) 0.3359(2) 0.37503(9) 0.0554(5) Uani 1 1 d .
H10 H 0.1166 0.2711 0.3725 0.066 Uiso 1 1 calc R
C11 C 0.3225(2) 0.2954(2) 0.38809(8) 0.0468(4) Uani 1 1 d .
H11 H 0.3419 0.2033 0.3946 0.056 Uiso 1 1 calc R
C12 C 0.6134(2) 0.22910(18) 0.46562(7) 0.0402(4) Uani 1 1 d .
C13 C 0.7342(2) 0.1525(2) 0.47647(9) 0.0539(5) Uani 1 1 d .
H13 H 0.8044 0.1486 0.4502 0.065 Uiso 1 1 calc R
C14 C 0.7490(3) 0.0825(3) 0.52646(11) 0.0676(7) Uani 1 1 d .
H14 H 0.8299 0.0325 0.5340 0.081 Uiso 1 1 calc R
C15 C 0.6446(3) 0.0866(2) 0.56504(10) 0.0680(7) Uani 1 1 d .
H15 H 0.6561 0.0407 0.5989 0.082 Uiso 1 1 calc R
C16 C 0.5237(3) 0.1579(2) 0.55396(10) 0.0639(6) Uani 1 1 d .
H16 H 0.4521 0.1574 0.5797 0.077 Uiso 1 1 calc R
C17 C 0.5079(2) 0.2306(2) 0.50443(8) 0.0513(5) Uani 1 1 d .
H17 H 0.4266 0.2804 0.4973 0.062 Uiso 1 1 calc R
C18 C 0.71722(18) 0.48322(18) 0.41748(7) 0.0361(4) Uani 1 1 d .
C19 C 0.7795(2) 0.5067(2) 0.46955(8) 0.0425(4) Uani 1 1 d .
H19 H 0.7637 0.4472 0.4991 0.051 Uiso 1 1 calc R
C20 C 0.8656(2) 0.6198(2) 0.47692(9) 0.0527(5) Uani 1 1 d .
H20 H 0.9089 0.6354 0.5115 0.063 Uiso 1 1 calc R
C21 C 0.8873(2) 0.7089(2) 0.43365(10) 0.0585(6) Uani 1 1 d .
H21 H 0.9448 0.7848 0.4391 0.070 Uiso 1 1 calc R
C22 C 0.8241(2) 0.6864(2) 0.38189(10) 0.0568(5) Uani 1 1 d .
H22 H 0.8383 0.7477 0.3528 0.068 Uiso 1 1 calc R
C23 C 0.7402(2) 0.5735(2) 0.37353(8) 0.0457(4) Uani 1 1 d .
H23 H 0.6990 0.5574 0.3386 0.055 Uiso 1 1 calc R

loop_
_atom_site_aniso_label
_atom_site_aniso_U_11
_atom_site_aniso_U_22
_atom_site_aniso_U_33
_atom_site_aniso_U_23
_atom_site_aniso_U_13
_atom_site_aniso_U_12
Zn1 0.03735(12) 0.02938(11) 0.04063(13) 0.00115(8) -0.00694(8) 0.00215(7)
Cl1 0.0545(3) 0.0316(2) 0.0633(3) -0.0062(2) -0.0082(2) -0.00160(18)
O1 0.0388(7) 0.0340(6) 0.0661(9) 0.0002(6) -0.0045(6) 0.0000(5)
C1 0.0379(9) 0.0302(8) 0.0328(8) 0.0004(6) -0.0025(7) -0.0002(6)
Cl2 0.0581(3) 0.0514(3) 0.0435(3) -0.0053(2) 0.0000(2) 0.0001(2)
O2 0.0418(7) 0.0302(6) 0.0523(7) 0.0074(5) -0.0130(5) -0.0022(5)
C2 0.0464(10) 0.0315(8) 0.0370(9) 0.0012(7) -0.0046(7) 0.0024(7)
O3 0.0526(8) 0.0448(7) 0.0560(8) 0.0050(6) -0.0189(6) -0.0121(6)
C5 0.0532(12) 0.0463(11) 0.0598(13) -0.0135(10) -0.0057(10) 0.0079(9)
C4 0.0433(10) 0.0472(10) 0.0376(9) -0.0048(8) -0.0081(7) 0.0133(8)
P4 0.0376(2) 0.0316(2) 0.0319(2) -0.00017(16) -0.00629(17) 0.00207(17)
C6 0.0372(9) 0.0364(9) 0.0317(8) -0.0024(7) -0.0033(6) 0.0018(7)
C7 0.0435(10) 0.0369(9) 0.0454(10) 0.0011(8) -0.0043(8) 0.0012(7)
C8 0.0514(12) 0.0506(11) 0.0568(12) 0.0048(10) -0.0049(9) 0.0143(9)
C9 0.0386(10) 0.0775(16) 0.0508(12) -0.0079(11) -0.0081(9) 0.0090(10)
C10 0.0421(11) 0.0667(14) 0.0572(13) -0.0176(11) -0.0010(9) -0.0109(10)
C11 0.0479(11) 0.0394(10) 0.0531(11) -0.0078(8) 0.0011(9) -0.0045(8)
C12 0.0516(11) 0.0310(8) 0.0375(9) 0.0009(7) -0.0089(8) -0.0022(7)
C13 0.0541(12) 0.0524(12) 0.0546(12) 0.0124(10) -0.0113(9) 0.0029(9)
C14 0.0816(17) 0.0526(13) 0.0676(16) 0.0173(11) -0.0241(13) 0.0033(12)
C15 0.116(2) 0.0402(11) 0.0471(13) 0.0124(9) -0.0149(13) -0.0103(13)
C16 0.0990(19) 0.0459(12) 0.0473(12) 0.0040(10) 0.0107(12) -0.0061(12)
C17 0.0678(13) 0.0401(10) 0.0459(11) -0.0002(8) 0.0028(10) 0.0034(9)
C18 0.0351(9) 0.0375(9) 0.0357(9) -0.0006(7) -0.0016(7) -0.0008(7)
C19 0.0461(10) 0.0461(10) 0.0352(9) 0.0002(8) -0.0027(8) -0.0035(8)
C20 0.0507(11) 0.0597(13) 0.0475(11) -0.0096(10) -0.0085(9) -0.0103(10)
C21 0.0548(12) 0.0524(12) 0.0683(14) -0.0043(11) 0.0002(10) -0.0184(10)
C22 0.0590(13) 0.0545(12) 0.0571(13) 0.0130(10) 0.0032(10) -0.0123(10)
C23 0.0469(10) 0.0513(11) 0.0389(10) 0.0055(8) -0.0020(8) -0.0057(9)

loop_
_atom_type_symbol
_atom_type_description
_atom_type_scat_dispersion_real
_atom_type_scat_dispersion_imag
_atom_type_scat_source
C C 0.0033 0.0016 'International Tables Vol C Tables 4.2.6.8 and 6.1.1.4'
H H 0.0000 0.0000 'International Tables Vol C Tables 4.2.6.8 and 6.1.1.4'
O O 0.0106 0.0060 'International Tables Vol C Tables 4.2.6.8 and 6.1.1.4'
P P 0.1023 0.0942 'International Tables Vol C Tables 4.2.6.8 and 6.1.1.4'
Cl Cl 0.1484 0.1585 'International Tables Vol C Tables 4.2.6.8 and 6.1.1.4'
Zn Zn 0.2839 1.4301 'International Tables Vol C Tables 4.2.6.8 and 6.1.1.4'

loop_
_geom_angle_atom_site_label_1
_geom_angle_atom_site_label_2
_geom_angle_atom_site_label_3
_geom_angle
O2 Zn1 O1 109.97(5)
O2 Zn1 Cl1 107.61(4)
O1 Zn1 Cl1 106.64(4)
O2 Zn1 Cl2 111.67(4)
O1 Zn1 Cl2 107.16(5)
Cl1 Zn1 Cl2 113.66(2)
Zn1 O1 H1A 109.5
Zn1 O1 H1B 119.3
H1A O1 H1B 116.5
O3 C1 O2 124.94(16)
O3 C1 C2 118.12(15)
O2 C1 C2 116.93(15)
C1 O2 Zn1 122.09(11)
C5 C2 C1 108.86(15)
C5 C2 C4 109.49(15)
C1 C2 C4 111.83(14)
C5 C2 H2 108.9
C1 C2 H2 108.9
C4 C2 H2 108.9
C2 C5 H53 109.5
C2 C5 H51 109.5
H53 C5 H51 109.5
C2 C5 H52 109.5
H53 C5 H52 109.5
H51 C5 H52 109.5
C2 C4 P4 117.05(13)
C2 C4 H42 108.0
P4 C4 H42 108.0
C2 C4 H41 108.0
P4 C4 H41 108.0
H42 C4 H41 107.3
C6 P4 C18 110.07(8)
C6 P4 C12 109.34(9)
C18 P4 C12 108.34(8)
C6 P4 C4 112.73(8)
C18 P4 C4 106.74(9)
C12 P4 C4 109.49(9)
C7 C6 C11 119.00(17)
C7 C6 P4 120.89(14)
C11 C6 P4 120.05(14)
C8 C7 C6 120.33(19)
C8 C7 H7 119.8
C6 C7 H7 119.8
C9 C8 C7 120.0(2)
C9 C8 H8 120.0
C7 C8 H8 120.0
C10 C9 C8 120.2(2)
C10 C9 H9 119.9
C8 C9 H9 119.9
C9 C10 C11 120.2(2)
C9 C10 H10 119.9
C11 C10 H10 119.9
C10 C11 C6 120.25(19)
C10 C11 H11 119.9
C6 C11 H11 119.9
C17 C12 C13 119.51(18)
C17 C12 P4 121.53(15)
C13 C12 P4 118.65(15)
C14 C13 C12 119.7(2)
C14 C13 H13 120.2
C12 C13 H13 120.2
C15 C14 C13 120.3(2)
C15 C14 H14 119.9
C13 C14 H14 119.9
C16 C15 C14 120.4(2)
C16 C15 H15 119.8
C14 C15 H15 119.8
C15 C16 C17 120.1(2)
C15 C16 H16 119.9
C17 C16 H16 119.9
C12 C17 C16 119.9(2)
C12 C17 H17 120.0
C16 C17 H17 120.0
C19 C18 C23 120.05(17)
C19 C18 P4 121.66(14)
C23 C18 P4 118.29(14)
C20 C19 C18 119.26(18)
C20 C19 H19 120.4
C18 C19 H19 120.4
C21 C20 C19 120.52(19)
C21 C20 H20 119.7
C19 C20 H20 119.7
C20 C21 C22 120.3(2)
C20 C21 H21 119.9
C22 C21 H21 119.9
C23 C22 C21 120.0(2)
C23 C22 H22 120.0
C21 C22 H22 120.0
C22 C23 C18 119.87(19)
C22 C23 H23 120.1
C18 C23 H23 120.1

loop_
_geom_bond_atom_site_label_1
_geom_bond_atom_site_label_2
_geom_bond_distance
Zn1 O2 1.9543(12)
Zn1 O1 2.0010(13)
Zn1 Cl1 2.2425(5)
Zn1 Cl2 2.2449(6)
O1 H1A 0.8200
O1 H1B 0.7875
C1 O3 1.227(2)
C1 O2 1.270(2)
C1 C2 1.528(2)
C2 C5 1.522(3)
C2 C4 1.531(3)
C2 H2 0.9800
C5 H53 0.9600
C5 H51 0.9600
C5 H52 0.9600
C4 P4 1.8094(18)
C4 H42 0.9700
C4 H41 0.9700
P4 C6 1.7976(17)
P4 C18 1.7979(18)
P4 C12 1.8000(18)
C6 C7 1.388(2)
C6 C11 1.392(3)
C7 C8 1.382(3)
C7 H7 0.9300
C8 C9 1.376(3)
C8 H8 0.9300
C9 C10 1.375(3)
C9 H9 0.9300
C10 C11 1.379(3)
C10 H10 0.9300
C11 H11 0.9300
C12 C17 1.384(3)
C12 C13 1.397(3)
C13 C14 1.381(3)
C13 H13 0.9300
C14 C15 1.373(4)
C14 H14 0.9300
C15 C16 1.371(4)
C15 H15 0.9300
C16 C17 1.386(3)
C16 H16 0.9300
C17 H17 0.9300
C18 C19 1.389(3)
C18 C23 1.392(3)
C19 C20 1.386(3)
C19 H19 0.9300
C20 C21 1.370(3)
C20 H20 0.9300
C21 C22 1.384(3)
C21 H21 0.9300
C22 C23 1.376(3)
C22 H22 0.9300
C23 H23 0.9300

loop_
_geom_torsion_atom_site_label_1
_geom_torsion_atom_site_label_2
_geom_torsion_atom_site_label_3
_geom_torsion_atom_site_label_4
_geom_torsion
O3 C1 O2 Zn1 1.9(3)
C2 C1 O2 Zn1 -178.58(11)
O1 Zn1 O2 C1 34.86(15)
Cl1 Zn1 O2 C1 150.65(13)
Cl2 Zn1 O2 C1 -83.97(13)
O3 C1 C2 C5 72.0(2)
O2 C1 C2 C5 -107.56(19)
O3 C1 C2 C4 -166.90(17)
O2 C1 C2 C4 13.6(2)
C5 C2 C4 P4 -164.01(14)
C1 C2 C4 P4 75.23(18)
C2 C4 P4 C6 -27.60(17)
C2 C4 P4 C18 -148.58(14)
C2 C4 P4 C12 94.35(15)
C18 P4 C6 C7 11.68(17)
C12 P4 C6 C7 130.59(15)
C4 P4 C6 C7 -107.37(16)
C18 P4 C6 C11 -171.30(14)
C12 P4 C6 C11 -52.39(17)
C4 P4 C6 C11 69.65(17)
C11 C6 C7 C8 -0.5(3)
P4 C6 C7 C8 176.56(16)
C6 C7 C8 C9 -0.1(3)
C7 C8 C9 C10 0.4(3)
C8 C9 C10 C11 -0.1(3)
C9 C10 C11 C6 -0.4(3)
C7 C6 C11 C10 0.7(3)
P4 C6 C11 C10 -176.34(15)
C6 P4 C12 C17 -19.61(18)
C18 P4 C12 C17 100.36(17)
C4 P4 C12 C17 -143.58(16)
C6 P4 C12 C13 166.72(15)
C18 P4 C12 C13 -73.30(17)
C4 P4 C12 C13 42.76(18)
C17 C12 C13 C14 -1.9(3)
P4 C12 C13 C14 171.86(18)
C12 C13 C14 C15 0.9(4)
C13 C14 C15 C16 1.3(4)
C14 C15 C16 C17 -2.3(4)
C13 C12 C17 C16 0.9(3)
P4 C12 C17 C16 -172.75(16)
C15 C16 C17 C12 1.3(3)
C6 P4 C18 C19 112.98(16)
C12 P4 C18 C19 -6.53(18)
C4 P4 C18 C19 -124.37(16)
C6 P4 C18 C23 -67.40(17)
C12 P4 C18 C23 173.09(15)
C4 P4 C18 C23 55.26(17)
C23 C18 C19 C20 -0.7(3)
P4 C18 C19 C20 178.95(15)
C18 C19 C20 C21 1.1(3)
C19 C20 C21 C22 -0.4(4)
C20 C21 C22 C23 -0.7(4)
C21 C22 C23 C18 1.1(3)
C19 C18 C23 C22 -0.4(3)
P4 C18 C23 C22 179.95(16)
